data_4084244
loop_
_publ_author_name
'Li, Yiqun'
'de Kock, Carmen'
'Smith, Peter J.'
'Chibale, Kelly'
'Smith, Gregory S.'

_publ_section_title
;
 Synthesis and Evaluation of a Carbosilane Congener of Ferroquine and
 Its Corresponding Half-Sandwich Ruthenium and Rhodium Complexes for
 Antiplasmodial and \b-Hematin Inhibition Activity
;
_journal_issue 17
_journal_name_full Organometallics
_journal_page_first 4345
_journal_paper_doi 10.1021/om500622p
_journal_volume 33
_journal_year 2014
_chemical_formula_sum 'C25 H30 Cl Fe N3 Si'
_chemical_formula_weight 491.91
_chemical_name_systematic
; 
 ? 
;
_space_group_IT_number 2
_symmetry_cell_setting triclinic
_symmetry_space_group_name_Hall '-P 1'
_symmetry_space_group_name_H-M 'P -1'
_atom_sites_solution_hydrogens geom
_atom_sites_solution_primary direct
_atom_sites_solution_secondary difmap
_audit_creation_method SHELXL-97
_cell_angle_alpha 84.800(9)
_cell_angle_beta 77.444(7)
_cell_angle_gamma 73.074(8)
_cell_formula_units_Z 2
_cell_length_a 8.598(2)
_cell_length_b 11.434(3)
_cell_length_c 13.384(4)
_cell_measurement_reflns_used 19032
_cell_measurement_temperature 173(2)
_cell_measurement_theta_max 28.00
_cell_measurement_theta_min 1.86
_cell_volume 1228.1(6)
_computing_cell_refinement 'SAINT (7.60a, Bruker AXS Inc., Madison, WI, USA, 2006)'
_computing_data_collection 'SAINT (7.60a, Bruker AXS Inc., Madison, WI, USA, 2006)'
_computing_data_reduction 'SAINT (7.60a, Bruker AXS Inc., Madison, WI, USA, 2006)'
_computing_molecular_graphics 'X-Seed (Barbour, 2001)'
_computing_publication_material 'SHELXL-97 (Sheldrick, 2001)'
_computing_structure_refinement 'SHELXL-97 (Sheldrick, 1997)'
_computing_structure_solution 'SHELXS-97 (Sheldrick, 1997)'
_diffrn_ambient_temperature 173(2)
_diffrn_measured_fraction_theta_full 0.985
_diffrn_measured_fraction_theta_max 0.985
_diffrn_measurement_device_type 'Bruker Kappa Duo Apex II Diffractometer'
_diffrn_measurement_method '0.5\% \f scans and \w scans'
_diffrn_radiation_monochromator graphite
_diffrn_radiation_source 'fine-focus sealed tube'
_diffrn_radiation_type MoK\a
_diffrn_radiation_wavelength 0.71073
_diffrn_reflns_av_R_equivalents 0.0452
_diffrn_reflns_av_sigmaI/netI 0.0505
_diffrn_reflns_limit_h_max 11
_diffrn_reflns_limit_h_min -11
_diffrn_reflns_limit_k_max 15
_diffrn_reflns_limit_k_min -15
_diffrn_reflns_limit_l_max 17
_diffrn_reflns_limit_l_min -17
_diffrn_reflns_number 19032
_diffrn_reflns_theta_full 28.00
_diffrn_reflns_theta_max 28.00
_diffrn_reflns_theta_min 1.86
_diffrn_standards_decay_% 0
_diffrn_standards_interval_count 0
_diffrn_standards_interval_time 0
_diffrn_standards_number 0
_exptl_absorpt_coefficient_mu 0.789
_exptl_absorpt_correction_T_max 0.9616
_exptl_absorpt_correction_T_min 0.8711
_exptl_absorpt_correction_type multi-scan
_exptl_absorpt_process_details 'SADABS (Sheldrick, 1996)'
_exptl_crystal_colour yellow
_exptl_crystal_density_diffrn 1.330
_exptl_crystal_density_method 'not measured'
_exptl_crystal_description block
_exptl_crystal_F_000 516
_exptl_crystal_size_max 0.18
_exptl_crystal_size_mid 0.10
_exptl_crystal_size_min 0.05
_refine_diff_density_max 0.483
_refine_diff_density_min -0.375
_refine_diff_density_rms 0.055
_refine_ls_extinction_coef none
_refine_ls_extinction_method none
_refine_ls_goodness_of_fit_ref 1.031
_refine_ls_hydrogen_treatment mixed
_refine_ls_matrix_type full
_refine_ls_number_parameters 291
_refine_ls_number_reflns 5847
_refine_ls_number_restraints 2
_refine_ls_restrained_S_all 1.031
_refine_ls_R_factor_all 0.0655
_refine_ls_R_factor_gt 0.0389
_refine_ls_shift/su_max 0.000
_refine_ls_shift/su_mean 0.000
_refine_ls_structure_factor_coef Fsqd
_refine_ls_weighting_details 'calc w=1/[\s^2^(Fo^2^)+(0.0368P)^2^+0.2374P] where P=(Fo^2^+2Fc^2^)/3'
_refine_ls_weighting_scheme calc
_refine_ls_wR_factor_gt 0.0824
_refine_ls_wR_factor_ref 0.0925
_reflns_number_gt 4199
_reflns_number_total 5847
_reflns_threshold_expression >2sigma(I)
_cod_data_source_file om500622p_si_001.cif
_cod_data_source_block lt152
_cod_original_cell_volume 1228.1(5)
_cod_original_sg_symbol_H-M P-1
_cod_database_code 4084244

loop_
_symmetry_equiv_pos_as_xyz
'x, y, z'
'-x, -y, -z'

loop_
_atom_site_label
_atom_site_type_symbol
_atom_site_fract_x
_atom_site_fract_y
_atom_site_fract_z
_atom_site_U_iso_or_equiv
_atom_site_adp_type
_atom_site_occupancy
_atom_site_symmetry_multiplicity
_atom_site_calc_flag
_atom_site_refinement_flags
Fe1 Fe 0.08770(3) 0.16661(3) 0.10141(2) 0.02994(10) Uani 1 1 d .
Cl1 Cl 1.05537(8) -0.36041(6) 0.51845(6) 0.0565(2) Uani 1 1 d .
Si1 Si 0.45160(8) -0.41517(6) 0.22786(5) 0.03708(16) Uani 1 1 d .
N1 N 0.7432(2) 0.08478(17) 0.48428(14) 0.0322(4) Uani 1 1 d .
N2 N 0.4857(2) 0.01947(17) 0.26928(14) 0.0319(4) Uani 1 1 d D
H2N H 0.465(3) -0.0505(12) 0.2704(17) 0.033(6) Uiso 1 1 d D
N3 N 0.2767(2) -0.16951(17) 0.28325(14) 0.0319(4) Uani 1 1 d D
H3N H 0.263(2) -0.183(2) 0.3494(8) 0.033(6) Uiso 1 1 d D
C1 C 0.6368(3) 0.1724(2) 0.44254(17) 0.0344(5) Uani 1 1 d .
H1 H 0.6199 0.2537 0.4621 0.041 Uiso 1 1 calc R
C2 C 0.5469(2) 0.1565(2) 0.37237(16) 0.0311(5) Uani 1 1 d .
H2 H 0.4737 0.2255 0.3458 0.037 Uiso 1 1 calc R
C3 C 0.5641(2) 0.04028(19) 0.34130(16) 0.0278(4) Uani 1 1 d .
C4 C 0.6765(2) -0.05961(19) 0.38549(15) 0.0272(4) Uani 1 1 d .
C5 C 0.7079(3) -0.1828(2) 0.36127(17) 0.0352(5) Uani 1 1 d .
H5 H 0.6497 -0.2026 0.3154 0.042 Uiso 1 1 calc R
C6 C 0.8198(3) -0.2742(2) 0.40219(19) 0.0393(5) Uani 1 1 d .
H6 H 0.8384 -0.3569 0.3859 0.047 Uiso 1 1 calc R
C7 C 0.9071(3) -0.2443(2) 0.46869(18) 0.0357(5) Uani 1 1 d .
C8 C 0.8818(2) -0.1276(2) 0.49458(16) 0.0331(5) Uani 1 1 d .
H8 H 0.9434 -0.1102 0.5395 0.040 Uiso 1 1 calc R
C9 C 0.7638(2) -0.0313(2) 0.45479(15) 0.0278(4) Uani 1 1 d .
C10 C 0.3700(3) 0.1214(2) 0.22627(17) 0.0337(5) Uani 1 1 d .
H10A H 0.4270 0.1839 0.1962 0.040 Uiso 1 1 calc R
H10B H 0.2762 0.1596 0.2814 0.040 Uiso 1 1 calc R
C11 C 0.3051(2) 0.07800(19) 0.14520(16) 0.0289(5) Uani 1 1 d .
C12 C 0.3354(2) 0.1073(2) 0.03866(17) 0.0355(5) Uani 1 1 d .
H12 H 0.4046 0.1563 0.0049 0.043 Uiso 1 1 calc R
C13 C 0.2451(3) 0.0511(2) -0.00839(17) 0.0364(5) Uani 1 1 d .
H13 H 0.2419 0.0564 -0.0792 0.044 Uiso 1 1 calc R
C14 C 0.1597(2) -0.0149(2) 0.06822(16) 0.0322(5) Uani 1 1 d .
H14 H 0.0901 -0.0617 0.0574 0.039 Uiso 1 1 calc R
C15 C 0.1963(2) 0.00095(19) 0.16421(16) 0.0279(4) Uani 1 1 d .
C16 C 0.1441(2) -0.05805(19) 0.26546(16) 0.0302(5) Uani 1 1 d .
H16A H 0.1220 0.0001 0.3208 0.036 Uiso 1 1 calc R
H16B H 0.0406 -0.0800 0.2665 0.036 Uiso 1 1 calc R
C17 C 0.2710(3) -0.2752(2) 0.23031(18) 0.0375(5) Uani 1 1 d .
H17A H 0.2618 -0.2492 0.1587 0.045 Uiso 1 1 calc R
H17B H 0.1687 -0.2979 0.2634 0.045 Uiso 1 1 calc R
C18 C 0.6380(3) -0.3841(3) 0.1428(2) 0.0566(7) Uani 1 1 d .
H18A H 0.6568 -0.3111 0.1654 0.085 Uiso 1 1 calc R
H18B H 0.6205 -0.3706 0.0723 0.085 Uiso 1 1 calc R
H18C H 0.7350 -0.4543 0.1460 0.085 Uiso 1 1 calc R
C19 C 0.4988(3) -0.4641(3) 0.3569(2) 0.0561(7) Uani 1 1 d .
H19A H 0.5165 -0.3959 0.3881 0.084 Uiso 1 1 calc R
H19B H 0.5992 -0.5332 0.3505 0.084 Uiso 1 1 calc R
H19C H 0.4055 -0.4889 0.4002 0.084 Uiso 1 1 calc R
C20 C 0.3972(4) -0.5383(2) 0.1727(3) 0.0692(9) Uani 1 1 d .
H20A H 0.4941 -0.6100 0.1609 0.104 Uiso 1 1 calc R
H20B H 0.3629 -0.5089 0.1076 0.104 Uiso 1 1 calc R
H20C H 0.3060 -0.5608 0.2205 0.104 Uiso 1 1 calc R
C21 C -0.0057(3) 0.3242(2) 0.1804(2) 0.0435(6) Uani 1 1 d .
H21 H 0.0459 0.3515 0.2262 0.052 Uiso 1 1 calc R
C22 C 0.0141(3) 0.3503(2) 0.0744(2) 0.0532(7) Uani 1 1 d .
H22 H 0.0818 0.3978 0.0358 0.064 Uiso 1 1 calc R
C23 C -0.0844(3) 0.2935(3) 0.0362(2) 0.0610(8) Uani 1 1 d .
H23 H -0.0956 0.2963 -0.0331 0.073 Uiso 1 1 calc R
C24 C -0.1637(3) 0.2316(3) 0.1182(3) 0.0566(8) Uani 1 1 d .
H24 H -0.2372 0.1851 0.1140 0.068 Uiso 1 1 calc R
C25 C -0.1147(3) 0.2510(2) 0.2069(2) 0.0460(6) Uani 1 1 d .
H25 H -0.1493 0.2199 0.2736 0.055 Uiso 1 1 calc R

loop_
_atom_site_aniso_label
_atom_site_aniso_U_11
_atom_site_aniso_U_22
_atom_site_aniso_U_33
_atom_site_aniso_U_23
_atom_site_aniso_U_13
_atom_site_aniso_U_12
Fe1 0.02403(15) 0.03227(19) 0.02803(18) 0.00161(13) -0.00704(12) 0.00119(12)
Cl1 0.0577(4) 0.0427(4) 0.0742(5) 0.0046(3) -0.0414(4) -0.0030(3)
Si1 0.0422(3) 0.0279(3) 0.0379(4) 0.0037(3) -0.0094(3) -0.0052(3)
N1 0.0323(9) 0.0344(11) 0.0333(10) -0.0002(8) -0.0090(8) -0.0130(8)
N2 0.0327(9) 0.0293(11) 0.0374(11) 0.0034(8) -0.0164(8) -0.0089(8)
N3 0.0367(9) 0.0320(10) 0.0263(10) 0.0032(8) -0.0116(8) -0.0057(8)
C1 0.0357(11) 0.0323(13) 0.0371(13) -0.0020(10) -0.0055(10) -0.0134(10)
C2 0.0286(10) 0.0306(12) 0.0350(12) 0.0036(10) -0.0090(9) -0.0088(9)
C3 0.0229(9) 0.0335(12) 0.0281(11) 0.0012(9) -0.0041(8) -0.0109(8)
C4 0.0227(9) 0.0326(12) 0.0272(11) 0.0005(9) -0.0049(8) -0.0095(8)
C5 0.0367(11) 0.0367(13) 0.0375(13) -0.0016(10) -0.0173(10) -0.0110(10)
C6 0.0414(12) 0.0325(13) 0.0481(15) -0.0024(11) -0.0200(11) -0.0079(10)
C7 0.0314(11) 0.0374(13) 0.0380(13) 0.0041(10) -0.0142(10) -0.0054(10)
C8 0.0294(10) 0.0432(14) 0.0310(12) 0.0007(10) -0.0103(9) -0.0141(10)
C9 0.0234(9) 0.0352(12) 0.0255(11) 0.0006(9) -0.0029(8) -0.0109(9)
C10 0.0315(11) 0.0320(12) 0.0403(13) 0.0051(10) -0.0150(10) -0.0090(9)
C11 0.0226(9) 0.0308(12) 0.0299(11) 0.0018(9) -0.0079(8) -0.0010(8)
C12 0.0257(10) 0.0385(13) 0.0332(12) 0.0082(10) -0.0034(9) 0.0005(9)
C13 0.0331(11) 0.0418(14) 0.0248(11) 0.0013(10) -0.0081(9) 0.0052(10)
C14 0.0306(10) 0.0325(12) 0.0305(12) -0.0028(9) -0.0127(9) 0.0013(9)
C15 0.0248(10) 0.0290(11) 0.0275(11) -0.0013(9) -0.0088(8) -0.0010(8)
C16 0.0304(10) 0.0291(12) 0.0293(12) 0.0001(9) -0.0071(9) -0.0051(9)
C17 0.0420(12) 0.0314(13) 0.0402(14) 0.0010(10) -0.0151(10) -0.0076(10)
C18 0.0546(15) 0.0472(17) 0.0534(17) 0.0030(13) 0.0051(13) -0.0049(13)
C19 0.0605(16) 0.0511(17) 0.0455(16) 0.0128(13) -0.0140(13) -0.0002(13)
C20 0.074(2) 0.0356(16) 0.102(3) -0.0094(16) -0.0298(18) -0.0091(14)
C21 0.0363(12) 0.0350(14) 0.0539(16) -0.0089(12) -0.0123(11) 0.0028(10)
C22 0.0423(14) 0.0333(14) 0.0630(19) 0.0134(13) 0.0026(13) 0.0078(11)
C23 0.0588(17) 0.0568(18) 0.0477(17) -0.0083(14) -0.0271(14) 0.0281(14)
C24 0.0257(12) 0.0496(17) 0.090(2) -0.0220(16) -0.0162(13) 0.0054(11)
C25 0.0345(12) 0.0433(15) 0.0459(15) -0.0037(12) 0.0071(11) 0.0007(11)

loop_
_atom_type_symbol
_atom_type_description
_atom_type_scat_dispersion_real
_atom_type_scat_dispersion_imag
_atom_type_scat_source
C C 0.0033 0.0016 'International Tables Vol C Tables 4.2.6.8 and 6.1.1.4'
H H 0.0000 0.0000 'International Tables Vol C Tables 4.2.6.8 and 6.1.1.4'
N N 0.0061 0.0033 'International Tables Vol C Tables 4.2.6.8 and 6.1.1.4'
Si Si 0.0817 0.0704 'International Tables Vol C Tables 4.2.6.8 and 6.1.1.4'
Cl Cl 0.1484 0.1585 'International Tables Vol C Tables 4.2.6.8 and 6.1.1.4'
Fe Fe 0.3463 0.8444 'International Tables Vol C Tables 4.2.6.8 and 6.1.1.4'

loop_
_geom_angle_atom_site_label_1
_geom_angle_atom_site_label_2
_geom_angle_atom_site_label_3
_geom_angle
C11 Fe1 C22 123.41(10)
C11 Fe1 C23 160.93(12)
C22 Fe1 C23 40.39(11)
C11 Fe1 C21 106.34(9)
C22 Fe1 C21 40.44(10)
C23 Fe1 C21 67.66(11)
C11 Fe1 C25 120.32(10)
C22 Fe1 C25 67.94(10)
C23 Fe1 C25 67.62(11)
C21 Fe1 C25 40.23(10)
C11 Fe1 C24 155.97(11)
C22 Fe1 C24 68.11(11)
C23 Fe1 C24 40.46(12)
C21 Fe1 C24 67.68(10)
C25 Fe1 C24 40.12(10)
C11 Fe1 C13 68.42(9)
C22 Fe1 C13 121.48(10)
C23 Fe1 C13 109.22(10)
C21 Fe1 C13 155.95(10)
C25 Fe1 C13 162.78(10)
C24 Fe1 C13 126.52(10)
C11 Fe1 C12 40.75(8)
C22 Fe1 C12 107.20(10)
C23 Fe1 C12 125.24(11)
C21 Fe1 C12 120.44(10)
C25 Fe1 C12 155.46(10)
C24 Fe1 C12 162.56(11)
C13 Fe1 C12 40.36(9)
C11 Fe1 C14 68.62(8)
C22 Fe1 C14 157.21(10)
C23 Fe1 C14 122.77(11)
C21 Fe1 C14 161.41(9)
C25 Fe1 C14 125.60(10)
C24 Fe1 C14 109.21(10)
C13 Fe1 C14 40.60(9)
C12 Fe1 C14 68.20(9)
C11 Fe1 C15 41.13(8)
C22 Fe1 C15 160.44(10)
C23 Fe1 C15 157.27(11)
C21 Fe1 C15 123.80(9)
C25 Fe1 C15 107.35(9)
C24 Fe1 C15 121.39(11)
C13 Fe1 C15 68.62(9)
C12 Fe1 C15 68.74(8)
C14 Fe1 C15 40.78(8)
C18 Si1 C19 108.88(13)
C18 Si1 C20 109.13(15)
C19 Si1 C20 110.13(14)
C18 Si1 C17 109.09(12)
C19 Si1 C17 112.92(12)
C20 Si1 C17 106.61(12)
C1 N1 C9 115.46(18)
C3 N2 C10 119.90(18)
C3 N2 H2N 118.9(15)
C10 N2 H2N 114.7(14)
C17 N3 C16 111.76(16)
C17 N3 H3N 111.4(15)
C16 N3 H3N 106.7(14)
N1 C1 C2 125.9(2)
N1 C1 H1 117.0
C2 C1 H1 117.0
C3 C2 C1 120.09(19)
C3 C2 H2 120.0
C1 C2 H2 120.0
N2 C3 C2 122.79(19)
N2 C3 C4 120.46(19)
C2 C3 C4 116.69(18)
C5 C4 C9 118.66(18)
C5 C4 C3 123.42(18)
C9 C4 C3 117.89(19)
C6 C5 C4 121.45(19)
C6 C5 H5 119.3
C4 C5 H5 119.3
C5 C6 C7 119.1(2)
C5 C6 H6 120.5
C7 C6 H6 120.5
C8 C7 C6 121.9(2)
C8 C7 Cl1 118.71(16)
C6 C7 Cl1 119.34(18)
C7 C8 C9 120.08(19)
C7 C8 H8 120.0
C9 C8 H8 120.0
N1 C9 C8 117.31(18)
N1 C9 C4 123.90(18)
C8 C9 C4 118.77(19)
N2 C10 C11 110.60(18)
N2 C10 H10A 109.5
C11 C10 H10A 109.5
N2 C10 H10B 109.5
C11 C10 H10B 109.5
H10A C10 H10B 108.1
C12 C11 C15 108.17(18)
C12 C11 C10 127.08(19)
C15 C11 C10 124.73(19)
C12 C11 Fe1 70.15(11)
C15 C11 Fe1 69.97(11)
C10 C11 Fe1 124.30(15)
C13 C12 C11 108.15(19)
C13 C12 Fe1 69.78(12)
C11 C12 Fe1 69.11(11)
C13 C12 H12 125.9
C11 C12 H12 125.9
Fe1 C12 H12 126.8
C12 C13 C14 108.30(19)
C12 C13 Fe1 69.86(13)
C14 C13 Fe1 69.75(12)
C12 C13 H13 125.9
C14 C13 H13 125.9
Fe1 C13 H13 126.1
C13 C14 C15 108.31(19)
C13 C14 Fe1 69.65(13)
C15 C14 Fe1 69.62(12)
C13 C14 H14 125.8
C15 C14 H14 125.8
Fe1 C14 H14 126.5
C14 C15 C11 107.07(18)
C14 C15 C16 127.66(19)
C11 C15 C16 125.12(18)
C14 C15 Fe1 69.61(12)
C11 C15 Fe1 68.90(11)
C16 C15 Fe1 130.08(14)
N3 C16 C15 109.91(16)
N3 C16 H16A 109.7
C15 C16 H16A 109.7
N3 C16 H16B 109.7
C15 C16 H16B 109.7
H16A C16 H16B 108.2
N3 C17 Si1 116.32(14)
N3 C17 H17A 108.2
Si1 C17 H17A 108.2
N3 C17 H17B 108.2
Si1 C17 H17B 108.2
H17A C17 H17B 107.4
Si1 C18 H18A 109.5
Si1 C18 H18B 109.5
H18A C18 H18B 109.5
Si1 C18 H18C 109.5
H18A C18 H18C 109.5
H18B C18 H18C 109.5
Si1 C19 H19A 109.5
Si1 C19 H19B 109.5
H19A C19 H19B 109.5
Si1 C19 H19C 109.5
H19A C19 H19C 109.5
H19B C19 H19C 109.5
Si1 C20 H20A 109.5
Si1 C20 H20B 109.5
H20A C20 H20B 109.5
Si1 C20 H20C 109.5
H20A C20 H20C 109.5
H20B C20 H20C 109.5
C25 C21 C22 108.2(2)
C25 C21 Fe1 69.98(14)
C22 C21 Fe1 69.67(15)
C25 C21 H21 125.9
C22 C21 H21 125.9
Fe1 C21 H21 126.1
C23 C22 C21 107.5(2)
C23 C22 Fe1 69.86(15)
C21 C22 Fe1 69.89(14)
C23 C22 H22 126.3
C21 C22 H22 126.3
Fe1 C22 H22 125.6
C22 C23 C24 108.3(2)
C22 C23 Fe1 69.76(14)
C24 C23 Fe1 69.98(14)
C22 C23 H23 125.8
C24 C23 H23 125.8
Fe1 C23 H23 126.0
C25 C24 C23 107.6(2)
C25 C24 Fe1 69.88(13)
C23 C24 Fe1 69.56(14)
C25 C24 H24 126.2
C23 C24 H24 126.2
Fe1 C24 H24 126.0
C24 C25 C21 108.3(2)
C24 C25 Fe1 70.00(14)
C21 C25 Fe1 69.79(14)
C24 C25 H25 125.8
C21 C25 H25 125.8
Fe1 C25 H25 125.9

loop_
_geom_bond_atom_site_label_1
_geom_bond_atom_site_label_2
_geom_bond_distance
Fe1 C11 2.0323(19)
Fe1 C22 2.032(3)
Fe1 C23 2.034(2)
Fe1 C21 2.035(2)
Fe1 C25 2.038(2)
Fe1 C24 2.039(2)
Fe1 C13 2.045(2)
Fe1 C12 2.046(2)
Fe1 C14 2.046(2)
Fe1 C15 2.047(2)
Cl1 C7 1.748(2)
Si1 C18 1.859(3)
Si1 C19 1.860(3)
Si1 C20 1.862(3)
Si1 C17 1.875(2)
N1 C1 1.319(3)
N1 C9 1.370(3)
N2 C3 1.363(3)
N2 C10 1.460(3)
N2 H2N 0.868(9)
N3 C17 1.473(3)
N3 C16 1.482(3)
N3 H3N 0.873(9)
C1 C2 1.393(3)
C1 H1 0.9500
C2 C3 1.386(3)
C2 H2 0.9500
C3 C4 1.439(3)
C4 C5 1.409(3)
C4 C9 1.424(3)
C5 C6 1.363(3)
C5 H5 0.9500
C6 C7 1.403(3)
C6 H6 0.9500
C7 C8 1.353(3)
C8 C9 1.415(3)
C8 H8 0.9500
C10 C11 1.502(3)
C10 H10A 0.9900
C10 H10B 0.9900
C11 C12 1.420(3)
C11 C15 1.433(3)
C12 C13 1.411(3)
C12 H12 0.9500
C13 C14 1.419(3)
C13 H13 0.9500
C14 C15 1.426(3)
C14 H14 0.9500
C15 C16 1.496(3)
C16 H16A 0.9900
C16 H16B 0.9900
C17 H17A 0.9900
C17 H17B 0.9900
C18 H18A 0.9800
C18 H18B 0.9800
C18 H18C 0.9800
C19 H19A 0.9800
C19 H19B 0.9800
C19 H19C 0.9800
C20 H20A 0.9800
C20 H20B 0.9800
C20 H20C 0.9800
C21 C25 1.401(3)
C21 C22 1.406(4)
C21 H21 0.9500
C22 C23 1.404(4)
C22 H22 0.9500
C23 C24 1.409(4)
C23 H23 0.9500
C24 C25 1.398(4)
C24 H24 0.9500
C25 H25 0.9500

loop_
_geom_torsion_atom_site_label_1
_geom_torsion_atom_site_label_2
_geom_torsion_atom_site_label_3
_geom_torsion_atom_site_label_4
_geom_torsion
C9 N1 C1 C2 -0.4(3)
N1 C1 C2 C3 0.7(3)
C10 N2 C3 C2 -3.9(3)
C10 N2 C3 C4 179.02(18)
C1 C2 C3 N2 -176.78(19)
C1 C2 C3 C4 0.4(3)
N2 C3 C4 C5 -2.4(3)
C2 C3 C4 C5 -179.7(2)
N2 C3 C4 C9 175.56(18)
C2 C3 C4 C9 -1.7(3)
C9 C4 C5 C6 -0.3(3)
C3 C4 C5 C6 177.6(2)
C4 C5 C6 C7 -0.9(3)
C5 C6 C7 C8 1.0(4)
C5 C6 C7 Cl1 -178.09(18)
C6 C7 C8 C9 0.3(3)
Cl1 C7 C8 C9 179.40(16)
C1 N1 C9 C8 177.53(18)
C1 N1 C9 C4 -1.1(3)
C7 C8 C9 N1 179.7(2)
C7 C8 C9 C4 -1.6(3)
C5 C4 C9 N1 -179.77(19)
C3 C4 C9 N1 2.2(3)
C5 C4 C9 C8 1.6(3)
C3 C4 C9 C8 -176.44(18)
C3 N2 C10 C11 177.27(18)
N2 C10 C11 C12 -113.3(2)
N2 C10 C11 C15 68.5(2)
N2 C10 C11 Fe1 156.72(15)
C22 Fe1 C11 C12 -77.12(17)
C23 Fe1 C11 C12 -49.3(3)
C21 Fe1 C11 C12 -117.94(14)
C25 Fe1 C11 C12 -159.33(14)
C24 Fe1 C11 C12 170.4(2)
C13 Fe1 C11 C12 37.21(13)
C14 Fe1 C11 C12 80.98(14)
C15 Fe1 C11 C12 118.98(18)
C22 Fe1 C11 C15 163.90(13)
C23 Fe1 C11 C15 -168.3(3)
C21 Fe1 C11 C15 123.07(13)
C25 Fe1 C11 C15 81.69(15)
C24 Fe1 C11 C15 51.4(3)
C13 Fe1 C11 C15 -81.78(14)
C12 Fe1 C11 C15 -118.98(18)
C14 Fe1 C11 C15 -38.00(12)
C22 Fe1 C11 C10 44.9(2)
C23 Fe1 C11 C10 72.7(4)
C21 Fe1 C11 C10 4.0(2)
C25 Fe1 C11 C10 -37.4(2)
C24 Fe1 C11 C10 -67.6(3)
C13 Fe1 C11 C10 159.2(2)
C12 Fe1 C11 C10 122.0(2)
C14 Fe1 C11 C10 -157.0(2)
C15 Fe1 C11 C10 -119.0(2)
C15 C11 C12 C13 0.8(2)
C10 C11 C12 C13 -177.61(19)
Fe1 C11 C12 C13 -59.04(14)
C15 C11 C12 Fe1 59.88(14)
C10 C11 C12 Fe1 -118.6(2)
C11 Fe1 C12 C13 119.73(19)
C22 Fe1 C12 C13 -118.68(15)
C23 Fe1 C12 C13 -77.93(17)
C21 Fe1 C12 C13 -160.77(13)
C25 Fe1 C12 C13 166.9(2)
C24 Fe1 C12 C13 -47.2(4)
C14 Fe1 C12 C13 37.61(12)
C15 Fe1 C12 C13 81.60(14)
C22 Fe1 C12 C11 121.59(15)
C23 Fe1 C12 C11 162.34(15)
C21 Fe1 C12 C11 79.51(16)
C25 Fe1 C12 C11 47.2(3)
C24 Fe1 C12 C11 -166.9(3)
C13 Fe1 C12 C11 -119.73(19)
C14 Fe1 C12 C11 -82.11(14)
C15 Fe1 C12 C11 -38.13(13)
C11 C12 C13 C14 -0.7(2)
Fe1 C12 C13 C14 -59.37(14)
C11 C12 C13 Fe1 58.63(14)
C11 Fe1 C13 C12 -37.56(12)
C22 Fe1 C13 C12 79.33(16)
C23 Fe1 C13 C12 122.24(16)
C21 Fe1 C13 C12 44.2(3)
C25 Fe1 C13 C12 -161.5(3)
C24 Fe1 C13 C12 164.13(15)
C14 Fe1 C13 C12 -119.45(17)
C15 Fe1 C13 C12 -81.91(13)
C11 Fe1 C13 C14 81.89(13)
C22 Fe1 C13 C14 -161.22(13)
C23 Fe1 C13 C14 -118.31(15)
C21 Fe1 C13 C14 163.6(2)
C25 Fe1 C13 C14 -42.0(4)
C24 Fe1 C13 C14 -76.42(17)
C12 Fe1 C13 C14 119.45(17)
C15 Fe1 C13 C14 37.54(11)
C12 C13 C14 C15 0.4(2)
Fe1 C13 C14 C15 -59.07(14)
C12 C13 C14 Fe1 59.44(15)
C11 Fe1 C14 C13 -81.37(13)
C22 Fe1 C14 C13 45.1(3)
C23 Fe1 C14 C13 81.39(17)
C21 Fe1 C14 C13 -158.9(2)
C25 Fe1 C14 C13 165.89(13)
C24 Fe1 C14 C13 124.18(15)
C12 Fe1 C14 C13 -37.40(12)
C15 Fe1 C14 C13 -119.69(17)
C11 Fe1 C14 C15 38.32(12)
C22 Fe1 C14 C15 164.8(2)
C23 Fe1 C14 C15 -158.92(14)
C21 Fe1 C14 C15 -39.2(3)
C25 Fe1 C14 C15 -74.42(15)
C24 Fe1 C14 C15 -116.13(15)
C13 Fe1 C14 C15 119.69(17)
C12 Fe1 C14 C15 82.29(13)
C13 C14 C15 C11 0.1(2)
Fe1 C14 C15 C11 -58.94(14)
C13 C14 C15 C16 -175.41(19)
Fe1 C14 C15 C16 125.5(2)
C13 C14 C15 Fe1 59.09(14)
C12 C11 C15 C14 -0.6(2)
C10 C11 C15 C14 177.89(18)
Fe1 C11 C15 C14 59.39(13)
C12 C11 C15 C16 175.09(18)
C10 C11 C15 C16 -6.4(3)
Fe1 C11 C15 C16 -124.92(19)
C12 C11 C15 Fe1 -59.99(14)
C10 C11 C15 Fe1 118.5(2)
C11 Fe1 C15 C14 -118.63(17)
C22 Fe1 C15 C14 -162.4(3)
C23 Fe1 C15 C14 51.5(3)
C21 Fe1 C15 C14 165.97(12)
C25 Fe1 C15 C14 124.86(13)
C24 Fe1 C15 C14 83.27(16)
C13 Fe1 C15 C14 -37.38(12)
C12 Fe1 C15 C14 -80.84(13)
C22 Fe1 C15 C11 -43.7(3)
C23 Fe1 C15 C11 170.1(2)
C21 Fe1 C15 C11 -75.40(15)
C25 Fe1 C15 C11 -116.51(14)
C24 Fe1 C15 C11 -158.11(14)
C13 Fe1 C15 C11 81.25(13)
C12 Fe1 C15 C11 37.78(13)
C14 Fe1 C15 C11 118.63(17)
C11 Fe1 C15 C16 118.8(2)
C22 Fe1 C15 C16 75.0(3)
C23 Fe1 C15 C16 -71.1(3)
C21 Fe1 C15 C16 43.4(2)
C25 Fe1 C15 C16 2.2(2)
C24 Fe1 C15 C16 -39.3(2)
C13 Fe1 C15 C16 -160.0(2)
C12 Fe1 C15 C16 156.5(2)
C14 Fe1 C15 C16 -122.6(2)
C17 N3 C16 C15 -81.5(2)
C14 C15 C16 N3 94.6(2)
C11 C15 C16 N3 -80.2(2)
Fe1 C15 C16 N3 -171.13(14)
C16 N3 C17 Si1 170.19(15)
C18 Si1 C17 N3 -69.8(2)
C19 Si1 C17 N3 51.4(2)
C20 Si1 C17 N3 172.48(18)
C11 Fe1 C21 C25 -117.91(15)
C22 Fe1 C21 C25 119.4(2)
C23 Fe1 C21 C25 81.29(17)
C24 Fe1 C21 C25 37.38(16)
C13 Fe1 C21 C25 168.6(2)
C12 Fe1 C21 C25 -159.89(14)
C14 Fe1 C21 C25 -46.6(3)
C15 Fe1 C21 C25 -76.36(16)
C11 Fe1 C21 C22 122.73(15)
C23 Fe1 C21 C22 -38.07(16)
C25 Fe1 C21 C22 -119.4(2)
C24 Fe1 C21 C22 -81.98(17)
C13 Fe1 C21 C22 49.2(3)
C12 Fe1 C21 C22 80.75(16)
C14 Fe1 C21 C22 -165.9(2)
C15 Fe1 C21 C22 164.28(14)
C25 C21 C22 C23 0.5(3)
Fe1 C21 C22 C23 60.02(17)
C25 C21 C22 Fe1 -59.56(16)
C11 Fe1 C22 C23 166.40(16)
C21 Fe1 C22 C23 -118.3(2)
C25 Fe1 C22 C23 -80.94(18)
C24 Fe1 C22 C23 -37.53(17)
C13 Fe1 C22 C23 82.87(18)
C12 Fe1 C22 C23 124.63(17)
C14 Fe1 C22 C23 50.1(3)
C15 Fe1 C22 C23 -160.6(3)
C11 Fe1 C22 C21 -75.26(17)
C23 Fe1 C22 C21 118.3(2)
C25 Fe1 C22 C21 37.40(14)
C24 Fe1 C22 C21 80.81(16)
C13 Fe1 C22 C21 -158.79(13)
C12 Fe1 C22 C21 -117.03(15)
C14 Fe1 C22 C21 168.5(2)
C15 Fe1 C22 C21 -42.2(3)
C21 C22 C23 C24 -0.5(3)
Fe1 C22 C23 C24 59.55(17)
C21 C22 C23 Fe1 -60.04(16)
C11 Fe1 C23 C22 -36.9(4)
C21 Fe1 C23 C22 38.12(15)
C25 Fe1 C23 C22 81.78(17)
C24 Fe1 C23 C22 119.4(2)
C13 Fe1 C23 C22 -116.34(16)
C12 Fe1 C23 C22 -74.23(19)
C14 Fe1 C23 C22 -159.30(15)
C15 Fe1 C23 C22 163.3(2)
C11 Fe1 C23 C24 -156.4(3)
C22 Fe1 C23 C24 -119.4(2)
C21 Fe1 C23 C24 -81.32(17)
C25 Fe1 C23 C24 -37.66(16)
C13 Fe1 C23 C24 124.22(16)
C12 Fe1 C23 C24 166.33(15)
C14 Fe1 C23 C24 81.27(18)
C15 Fe1 C23 C24 43.8(3)
C22 C23 C24 C25 0.3(3)
Fe1 C23 C24 C25 59.75(16)
C22 C23 C24 Fe1 -59.41(17)
C11 Fe1 C24 C25 42.5(3)
C22 Fe1 C24 C25 -81.29(17)
C23 Fe1 C24 C25 -118.7(2)
C21 Fe1 C24 C25 -37.48(15)
C13 Fe1 C24 C25 164.96(15)
C12 Fe1 C24 C25 -158.8(3)
C14 Fe1 C24 C25 122.90(16)
C15 Fe1 C24 C25 79.52(17)
C11 Fe1 C24 C23 161.2(2)
C22 Fe1 C24 C23 37.46(16)
C21 Fe1 C24 C23 81.27(18)
C25 Fe1 C24 C23 118.7(2)
C13 Fe1 C24 C23 -76.3(2)
C12 Fe1 C24 C23 -40.1(4)
C14 Fe1 C24 C23 -118.35(17)
C15 Fe1 C24 C23 -161.73(16)
C23 C24 C25 C21 -0.1(3)
Fe1 C24 C25 C21 59.50(16)
C23 C24 C25 Fe1 -59.55(17)
C22 C21 C25 C24 -0.3(3)
Fe1 C21 C25 C24 -59.62(16)
C22 C21 C25 Fe1 59.37(16)
C11 Fe1 C25 C24 -161.41(16)
C22 Fe1 C25 C24 81.76(18)
C23 Fe1 C25 C24 37.97(17)
C21 Fe1 C25 C24 119.4(2)
C13 Fe1 C25 C24 -44.8(4)
C12 Fe1 C25 C24 164.9(2)
C14 Fe1 C25 C24 -77.19(19)
C15 Fe1 C25 C24 -118.42(17)
C11 Fe1 C25 C21 79.23(17)
C22 Fe1 C25 C21 -37.59(15)
C23 Fe1 C25 C21 -81.38(17)
C24 Fe1 C25 C21 -119.4(2)
C13 Fe1 C25 C21 -164.1(3)
C12 Fe1 C25 C21 45.5(3)
C14 Fe1 C25 C21 163.45(13)
C15 Fe1 C25 C21 122.22(15)
